data_7214751
loop_
_publ_author_name
'Yang, Hui'
'Zhang, Hai-Xia'
'Hou, Duan-Chuan'
'Li, Tie-Hu'
'Zhang, Jian'

_publ_section_title
;
 Assembly between various molecular-building-blocks for network diversity
 of zinc--1,3,5-benzenetricarboxylate frameworks
;
_journal_issue 24
_journal_name_full CrystEngComm
_journal_page_first 8684
_journal_paper_doi 10.1039/c2ce26290h
_journal_volume 14
_journal_year 2012
_chemical_formula_moiety 'C39 H31 N3 O22 Zn5'
_chemical_formula_sum 'C39 H31 N3 O22 Zn5'
_chemical_formula_weight 1220.63
_chemical_name_systematic
; 
 ? 
;
_space_group_IT_number 14
_symmetry_cell_setting monoclinic
_symmetry_space_group_name_Hall '-P 2ybc'
_symmetry_space_group_name_H-M 'P 1 21/c 1'
_atom_sites_solution_hydrogens geom
_atom_sites_solution_primary direct
_atom_sites_solution_secondary difmap
_audit_creation_method SHELXL-97
_cell_angle_alpha 90.00
_cell_angle_beta 90.480(15)
_cell_angle_gamma 90.00
_cell_formula_units_Z 4
_cell_length_a 18.060(12)
_cell_length_b 12.104(8)
_cell_length_c 31.65(2)
_cell_measurement_temperature 293(2)
_cell_volume 6918(8)
_computing_cell_refinement 'SMART and SAINT (Siemens,1994)'
_computing_data_collection 'SMART (Siemens, 1996)'
_computing_data_reduction 'SMART and SAINT (Siemens,1994)'
_computing_molecular_graphics SHELXTL
_computing_publication_material SHELXTL
_computing_structure_refinement SHELXTL
_computing_structure_solution SHELXTL
_diffrn_ambient_temperature 293(2)
_diffrn_detector_area_resol_mean none
_diffrn_measured_fraction_theta_full 0.982
_diffrn_measured_fraction_theta_max 0.982
_diffrn_measurement_device_type 'Bruker P4'
_diffrn_measurement_method '\w scans'
_diffrn_radiation_monochromator graphite
_diffrn_radiation_source 'fine-focus sealed tube'
_diffrn_radiation_type MoK\a
_diffrn_radiation_wavelength 0.71073
_diffrn_reflns_av_R_equivalents 0.1116
_diffrn_reflns_av_sigmaI/netI 0.1536
_diffrn_reflns_limit_h_max 20
_diffrn_reflns_limit_h_min -21
_diffrn_reflns_limit_k_max 14
_diffrn_reflns_limit_k_min -14
_diffrn_reflns_limit_l_max 37
_diffrn_reflns_limit_l_min -37
_diffrn_reflns_number 37870
_diffrn_reflns_theta_full 25.00
_diffrn_reflns_theta_max 25.00
_diffrn_reflns_theta_min 2.03
_diffrn_standards_decay_% none
_diffrn_standards_interval_count none
_diffrn_standards_interval_time none
_diffrn_standards_number none
_exptl_absorpt_coefficient_mu 1.766
_exptl_absorpt_correction_T_max 0.7190
_exptl_absorpt_correction_T_min 0.6194
_exptl_absorpt_process_details 'SADABS (Sheldrick, 1996)'
_exptl_crystal_colour colorless
_exptl_crystal_density_diffrn 1.171
_exptl_crystal_density_method 'not measured'
_exptl_crystal_description block
_exptl_crystal_F_000 2444
_exptl_crystal_size_max 0.30
_exptl_crystal_size_mid 0.20
_exptl_crystal_size_min 0.20
_refine_diff_density_max 1.988
_refine_diff_density_min -2.283
_refine_diff_density_rms 0.319
_refine_ls_extinction_method none
_refine_ls_goodness_of_fit_ref 0.994
_refine_ls_hydrogen_treatment constr
_refine_ls_matrix_type full
_refine_ls_number_parameters 622
_refine_ls_number_reflns 11972
_refine_ls_number_restraints 0
_refine_ls_restrained_S_all 0.994
_refine_ls_R_factor_all 0.1403
_refine_ls_R_factor_gt 0.1136
_refine_ls_shift/su_max 0.001
_refine_ls_shift/su_mean 0.000
_refine_ls_structure_factor_coef Fsqd
_refine_ls_weighting_details 'calc w=1/[\s^2^(Fo^2^)+(0.2000P)^2^+0.0000P] where P=(Fo^2^+2Fc^2^)/3'
_refine_ls_weighting_scheme calc
_refine_ls_wR_factor_gt 0.2915
_refine_ls_wR_factor_ref 0.3191
_reflns_number_gt 7056
_reflns_number_total 11972
_reflns_threshold_expression >2sigma(I)
_cod_data_source_file c2ce26290h.txt
_cod_data_source_block 2
_cod_original_cell_volume 6919(8)
_cod_original_sg_symbol_H-M P2(1)/c
_cod_database_code 7214751

loop_
_symmetry_equiv_pos_as_xyz
'x, y, z'
'-x, y+1/2, -z+1/2'
'-x, -y, -z'
'x, -y-1/2, z-1/2'

loop_
_atom_site_label
_atom_site_type_symbol
_atom_site_fract_x
_atom_site_fract_y
_atom_site_fract_z
_atom_site_U_iso_or_equiv
_atom_site_adp_type
_atom_site_occupancy
_atom_site_symmetry_multiplicity
_atom_site_calc_flag
_atom_site_refinement_flags
Zn1 Zn 0.04406(6) 0.59888(11) 0.51347(4) 0.0422(4) Uani 1 1 d .
Zn2 Zn 0.54498(5) 0.40093(8) 0.48757(3) 0.0199(3) Uani 1 1 d .
Zn3 Zn 0.66586(6) 0.50203(8) 0.19005(3) 0.0242(3) Uani 1 1 d .
Zn4 Zn 0.75465(6) 0.40818(8) 0.26871(3) 0.0269(3) Uani 1 1 d .
Zn5 Zn 0.85463(7) 0.53162(12) 0.19460(4) 0.0476(4) Uani 1 1 d .
O1 O 0.0914(6) 0.9187(11) 0.3430(4) 0.103(5) Uani 1 1 d .
O2 O 0.0598(6) 0.8844(9) 0.2779(4) 0.089(3) Uani 1 1 d .
O3 O -0.1532(8) 0.6126(8) 0.2514(4) 0.111(5) Uani 1 1 d .
O4 O -0.1662(5) 0.4860(8) 0.3012(3) 0.058(2) Uani 1 1 d .
O5 O -0.0458(6) 0.5105(9) 0.4364(3) 0.074(3) Uani 1 1 d .
O6 O 0.0194(5) 0.6558(8) 0.4553(3) 0.061(2) Uani 1 1 d .
O7 O 0.3993(6) 0.8252(8) 0.2716(2) 0.081(3) Uani 1 1 d .
O8 O 0.3991(4) 0.8921(5) 0.3366(2) 0.0381(17) Uani 1 1 d .
O9 O 0.4838(4) 0.6273(6) 0.45015(19) 0.0420(18) Uani 1 1 d .
O10 O 0.5524(4) 0.4783(6) 0.4303(2) 0.0444(18) Uani 1 1 d .
O11 O 0.6678(4) 0.4805(6) 0.29321(19) 0.0361(16) Uani 1 1 d .
O12 O 0.6204(4) 0.5797(5) 0.23915(17) 0.0305(14) Uani 1 1 d .
O13 O 0.1125(4) 0.4826(7) 0.4845(3) 0.054(2) Uani 1 1 d .
O14 O 0.0484(4) 0.3308(8) 0.4619(3) 0.060(2) Uani 1 1 d .
O15 O 0.1946(4) 0.1167(7) 0.3528(3) 0.056(2) Uani 1 1 d .
O16 O 0.3170(4) 0.1143(6) 0.3546(2) 0.0375(17) Uani 1 1 d .
O17 O 0.4455(3) 0.3437(6) 0.4682(2) 0.0377(16) Uani 1 1 d .
O18 O 0.3796(4) 0.4910(6) 0.4894(2) 0.0375(16) Uani 1 1 d .
O19 O 0.1187(4) 0.7105(6) 0.5313(2) 0.0480(19) Uani 1 1 d .
O20 O 0.6045(4) 0.2622(5) 0.47885(19) 0.0342(15) Uani 1 1 d .
O21 O 0.7595(4) 0.2559(6) 0.2878(2) 0.0497(19) Uani 1 1 d .
O22 O 0.7612(4) 0.4356(5) 0.20845(18) 0.0310(14) Uani 1 1 d .
C1 C 0.0076(7) 0.7746(11) 0.3297(4) 0.058(3) Uani 1 1 d .
C2 C -0.0413(7) 0.7202(10) 0.3011(4) 0.053(3) Uani 1 1 d .
H3 H -0.0434 0.7430 0.2724 0.063 Uiso 1 1 calc R
C3 C -0.0873(7) 0.6319(10) 0.3151(4) 0.050(3) Uani 1 1 d .
C4 C -0.0818(8) 0.5959(11) 0.3568(4) 0.063(4) Uani 1 1 d .
H6 H -0.1126 0.5379 0.3666 0.075 Uiso 1 1 calc R
C5 C -0.0283(6) 0.6484(11) 0.3853(4) 0.049(3) Uani 1 1 d .
C6 C 0.0160(6) 0.7371(11) 0.3723(4) 0.057(3) Uani 1 1 d .
H9 H 0.0504 0.7711 0.3912 0.069 Uiso 1 1 calc R
C7 C 0.0541(7) 0.8659(14) 0.3156(5) 0.070(4) Uani 1 1 d .
C8 C -0.1362(7) 0.5755(10) 0.2875(4) 0.054(3) Uani 1 1 d .
C9 C -0.0199(7) 0.6035(11) 0.4293(4) 0.054(3) Uani 1 1 d .
C10 C 0.4713(7) 0.7317(9) 0.3239(3) 0.045(3) Uani 1 1 d .
C11 C 0.4719(6) 0.6967(8) 0.3650(3) 0.039(2) Uani 1 1 d .
H12 H 0.4400 0.7304 0.3849 0.046 Uiso 1 1 calc R
C12 C 0.5205(6) 0.6092(8) 0.3781(3) 0.036(2) Uani 1 1 d .
C13 C 0.5673(5) 0.5651(8) 0.3499(2) 0.032(2) Uani 1 1 d .
H15 H 0.5999 0.5078 0.3588 0.038 Uiso 1 1 calc R
C14 C 0.5697(5) 0.6011(7) 0.3071(3) 0.028(2) Uani 1 1 d .
C15 C 0.5203(6) 0.6823(9) 0.2937(3) 0.037(2) Uani 1 1 d .
H18 H 0.5190 0.7048 0.2650 0.045 Uiso 1 1 calc R
C16 C 0.4193(5) 0.8245(9) 0.3093(3) 0.038(2) Uani 1 1 d .
C17 C 0.5182(6) 0.5661(9) 0.4231(3) 0.037(2) Uani 1 1 d .
C18 C 0.6221(5) 0.5483(7) 0.2775(3) 0.027(2) Uani 1 1 d .
C19 C 0.1820(6) 0.3447(11) 0.4511(3) 0.049(3) Uani 1 1 d .
C20 C 0.1846(6) 0.2579(10) 0.4185(3) 0.046(3) Uani 1 1 d .
H21 H 0.1409 0.2218 0.4090 0.055 Uiso 1 1 calc R
C21 C 0.2505(5) 0.2320(8) 0.4029(3) 0.030(2) Uani 1 1 d .
C22 C 0.3214(5) 0.2676(7) 0.4214(3) 0.0268(19) Uani 1 1 d .
H24 H 0.3676 0.2386 0.4126 0.032 Uiso 1 1 calc R
C23 C 0.3154(5) 0.3492(8) 0.4537(3) 0.033(2) Uani 1 1 d .
C24 C 0.2467(5) 0.3873(9) 0.4668(3) 0.036(2) Uani 1 1 d .
H27 H 0.2446 0.4446 0.4873 0.044 Uiso 1 1 calc R
C25 C 0.1102(7) 0.3867(11) 0.4662(4) 0.052(3) Uani 1 1 d .
C26 C 0.2543(5) 0.1461(8) 0.3675(3) 0.0256(19) Uani 1 1 d .
C27 C 0.3830(5) 0.3975(8) 0.4719(3) 0.031(2) Uani 1 1 d .
C28 C 0.1746(5) 0.6977(9) 0.5550(3) 0.038(2) Uani 1 1 d .
C29 C 0.2177(7) 0.5963(10) 0.5626(4) 0.053(3) Uani 1 1 d .
H29A H 0.2470 0.5770 0.5374 0.064 Uiso 1 1 calc R
H29B H 0.1844 0.5338 0.5693 0.064 Uiso 1 1 calc R
C30 C 0.2691(7) 0.6222(13) 0.6004(4) 0.063(4) Uani 1 1 d .
H30A H 0.3184 0.5883 0.5963 0.075 Uiso 1 1 calc R
H30B H 0.2478 0.5934 0.6269 0.075 Uiso 1 1 calc R
C31 C 0.2754(8) 0.7512(13) 0.6020(4) 0.067(4) Uani 1 1 d .
H31A H 0.2712 0.7797 0.6312 0.081 Uiso 1 1 calc R
H31B H 0.3221 0.7778 0.5894 0.081 Uiso 1 1 calc R
C32 C 0.5735(10) 0.0346(11) 0.5466(4) 0.071(4) Uani 1 1 d .
H32A H 0.5860 0.0359 0.5771 0.086 Uiso 1 1 calc R
H32B H 0.5278 -0.0097 0.5428 0.086 Uiso 1 1 calc R
C33 C 0.6308(13) -0.0140(13) 0.5245(6) 0.103(7) Uani 1 1 d .
H33A H 0.6156 -0.0872 0.5134 0.124 Uiso 1 1 calc R
H33B H 0.6748 -0.0238 0.5430 0.124 Uiso 1 1 calc R
C34 C 0.6484(9) 0.0685(10) 0.4869(4) 0.062(3) Uani 1 1 d .
H34A H 0.7019 0.0858 0.4858 0.074 Uiso 1 1 calc R
H34B H 0.6324 0.0372 0.4594 0.074 Uiso 1 1 calc R
C35 C 0.6036(6) 0.1699(8) 0.4979(3) 0.039(2) Uani 1 1 d .
C36 C 0.8614(8) -0.0005(12) 0.2877(6) 0.074(4) Uani 1 1 d .
H36A H 0.8931 -0.0146 0.3128 0.088 Uiso 1 1 calc R
H36B H 0.8446 -0.0719 0.2757 0.088 Uiso 1 1 calc R
C37 C 0.8995(9) 0.0649(13) 0.2568(6) 0.081(5) Uani 1 1 d .
H37A H 0.8903 0.0351 0.2281 0.097 Uiso 1 1 calc R
H37B H 0.9535 0.0639 0.2624 0.097 Uiso 1 1 calc R
C38 C 0.8690(7) 0.1853(11) 0.2601(4) 0.062(3) Uani 1 1 d .
H38A H 0.9046 0.2332 0.2755 0.074 Uiso 1 1 calc R
H38B H 0.8601 0.2169 0.2317 0.074 Uiso 1 1 calc R
C39 C 0.8042(6) 0.1768(9) 0.2818(3) 0.040(2) Uani 1 1 d .
N1 N 0.2082(6) 0.7818(9) 0.5751(3) 0.056(3) Uani 1 1 d .
H1 H 0.1924 0.8503 0.5728 0.067 Uiso 1 1 calc R
N2 N 0.5604(6) 0.1470(8) 0.5318(3) 0.050(2) Uani 1 1 d .
H2 H 0.5289 0.1936 0.5432 0.061 Uiso 1 1 calc R
N3 N 0.7950(8) 0.0748(10) 0.2987(5) 0.085(4) Uani 1 1 d .
H3A H 0.7567 0.0544 0.3138 0.102 Uiso 1 1 calc R

loop_
_atom_site_aniso_label
_atom_site_aniso_U_11
_atom_site_aniso_U_22
_atom_site_aniso_U_33
_atom_site_aniso_U_23
_atom_site_aniso_U_13
_atom_site_aniso_U_12
Zn1 0.0210(6) 0.0621(9) 0.0433(7) -0.0346(6) -0.0074(5) 0.0032(5)
Zn2 0.0217(6) 0.0235(5) 0.0144(4) -0.0023(3) -0.0030(4) 0.0038(4)
Zn3 0.0289(6) 0.0291(6) 0.0145(5) 0.0023(3) -0.0017(4) -0.0048(4)
Zn4 0.0306(6) 0.0301(6) 0.0200(5) 0.0005(4) -0.0020(4) 0.0037(4)
Zn5 0.0320(7) 0.0655(9) 0.0450(7) 0.0332(6) -0.0106(5) -0.0098(6)
O1 0.071(7) 0.157(11) 0.082(7) -0.057(7) 0.030(6) -0.072(7)
O2 0.069(7) 0.077(8) 0.121(10) -0.014(7) -0.002(7) -0.008(5)
O3 0.181(13) 0.054(6) 0.097(8) 0.013(5) -0.101(9) -0.041(7)
O4 0.053(5) 0.072(6) 0.048(4) -0.012(4) -0.021(4) -0.008(4)
O5 0.073(7) 0.095(8) 0.053(5) -0.017(5) -0.014(5) -0.022(6)
O6 0.058(5) 0.066(6) 0.058(5) -0.023(4) -0.027(4) -0.003(4)
O7 0.133(9) 0.078(7) 0.032(4) -0.001(4) -0.016(5) 0.071(6)
O8 0.047(4) 0.037(4) 0.031(3) 0.000(3) -0.008(3) 0.023(3)
O9 0.064(5) 0.041(4) 0.021(3) 0.008(3) 0.012(3) 0.022(4)
O10 0.069(5) 0.036(4) 0.028(3) 0.005(3) 0.001(3) 0.019(4)
O11 0.039(4) 0.048(4) 0.021(3) 0.006(3) -0.005(3) 0.014(3)
O12 0.038(4) 0.037(4) 0.017(3) 0.006(2) 0.006(3) 0.002(3)
O13 0.036(4) 0.065(6) 0.059(5) -0.033(4) 0.001(4) 0.003(4)
O14 0.037(5) 0.077(6) 0.067(5) -0.040(5) -0.003(4) 0.001(4)
O15 0.030(4) 0.078(6) 0.059(5) -0.044(4) -0.003(4) 0.005(4)
O16 0.033(4) 0.043(4) 0.036(3) -0.023(3) -0.005(3) 0.008(3)
O17 0.023(4) 0.044(4) 0.046(4) -0.006(3) -0.004(3) -0.015(3)
O18 0.034(4) 0.046(4) 0.033(3) -0.011(3) 0.001(3) 0.001(3)
O19 0.044(4) 0.050(5) 0.050(4) -0.017(3) -0.019(4) -0.011(3)
O20 0.043(4) 0.028(4) 0.031(3) 0.003(3) 0.004(3) 0.005(3)
O21 0.049(5) 0.046(5) 0.054(4) 0.014(4) 0.011(4) 0.013(4)
O22 0.041(4) 0.026(3) 0.026(3) -0.001(2) 0.000(3) 0.005(3)
C1 0.057(8) 0.060(8) 0.058(7) -0.024(6) 0.017(6) -0.018(6)
C2 0.059(8) 0.057(7) 0.043(6) -0.019(5) 0.009(5) -0.023(6)
C3 0.051(7) 0.047(7) 0.053(6) -0.011(5) -0.014(6) -0.012(5)
C4 0.065(9) 0.058(8) 0.065(8) -0.017(6) -0.025(7) -0.020(6)
C5 0.030(6) 0.065(8) 0.053(6) -0.019(6) -0.007(5) -0.019(5)
C6 0.036(7) 0.084(9) 0.051(7) -0.042(6) 0.005(5) -0.009(6)
C7 0.041(8) 0.106(12) 0.065(9) -0.019(8) 0.026(7) -0.025(7)
C8 0.055(8) 0.036(7) 0.072(8) -0.001(6) -0.017(7) -0.003(6)
C9 0.043(7) 0.069(9) 0.051(7) -0.018(6) -0.010(6) -0.001(6)
C10 0.074(8) 0.037(6) 0.025(4) 0.005(4) 0.000(5) 0.027(5)
C11 0.051(7) 0.038(6) 0.027(4) 0.006(4) 0.010(4) 0.017(5)
C12 0.051(7) 0.045(6) 0.013(4) 0.013(4) -0.001(4) 0.010(5)
C13 0.041(6) 0.040(5) 0.015(4) 0.005(3) 0.008(4) 0.025(4)
C14 0.028(5) 0.040(5) 0.017(4) 0.010(3) 0.008(4) 0.010(4)
C15 0.038(6) 0.051(6) 0.024(4) 0.010(4) 0.003(4) 0.015(5)
C16 0.030(6) 0.052(6) 0.030(5) 0.008(4) 0.008(4) 0.018(5)
C17 0.037(6) 0.055(7) 0.018(4) 0.000(4) 0.012(4) 0.001(5)
C18 0.023(5) 0.030(5) 0.029(4) -0.011(4) 0.011(4) 0.001(4)
C19 0.030(6) 0.072(8) 0.045(6) -0.040(6) -0.002(5) 0.005(5)
C20 0.041(6) 0.060(7) 0.037(5) -0.040(5) -0.006(5) 0.011(5)
C21 0.019(5) 0.046(6) 0.024(4) -0.009(4) 0.000(4) -0.010(4)
C22 0.020(5) 0.032(5) 0.028(4) -0.014(4) 0.000(4) 0.000(4)
C23 0.035(6) 0.045(6) 0.019(4) -0.014(4) 0.005(4) 0.000(4)
C24 0.023(5) 0.047(6) 0.040(5) -0.019(4) 0.002(4) -0.005(4)
C25 0.042(7) 0.068(8) 0.045(6) -0.026(5) -0.001(5) 0.026(6)
C26 0.018(5) 0.036(5) 0.023(4) -0.008(3) 0.002(4) -0.001(4)
C27 0.030(5) 0.042(6) 0.022(4) -0.004(4) -0.001(4) 0.008(4)
C28 0.027(5) 0.057(7) 0.029(5) -0.015(4) 0.001(4) -0.017(5)
C29 0.040(7) 0.066(8) 0.054(7) -0.013(6) -0.014(6) 0.013(6)
C30 0.050(8) 0.091(11) 0.047(7) 0.003(6) 0.002(6) 0.005(7)
C31 0.059(8) 0.102(12) 0.041(6) -0.007(7) -0.001(6) 0.005(8)
C32 0.114(13) 0.048(8) 0.052(7) 0.012(6) -0.001(8) -0.005(8)
C33 0.18(2) 0.051(10) 0.082(11) 0.015(8) -0.022(13) 0.009(11)
C34 0.084(10) 0.044(7) 0.057(7) 0.000(5) 0.016(7) 0.012(7)
C35 0.053(7) 0.028(5) 0.036(5) -0.003(4) -0.003(5) 0.008(4)
C36 0.060(9) 0.060(9) 0.101(12) -0.008(8) 0.011(8) 0.009(7)
C37 0.073(10) 0.074(11) 0.094(11) -0.005(9) -0.020(9) 0.020(8)
C38 0.056(8) 0.060(8) 0.069(8) -0.001(6) -0.013(7) 0.006(6)
C39 0.047(7) 0.040(6) 0.033(5) 0.003(4) 0.006(5) 0.015(5)
N1 0.056(6) 0.059(7) 0.053(5) -0.015(5) -0.023(5) -0.026(5)
N2 0.074(7) 0.037(5) 0.041(5) 0.012(4) 0.018(5) 0.003(5)
N3 0.096(10) 0.050(7) 0.110(11) 0.006(7) 0.033(9) -0.012(7)

loop_
_atom_type_symbol
_atom_type_description
_atom_type_scat_dispersion_real
_atom_type_scat_dispersion_imag
_atom_type_scat_source
C C 0.0033 0.0016 'International Tables Vol C Tables 4.2.6.8 and 6.1.1.4'
H H 0.0000 0.0000 'International Tables Vol C Tables 4.2.6.8 and 6.1.1.4'
N N 0.0061 0.0033 'International Tables Vol C Tables 4.2.6.8 and 6.1.1.4'
O O 0.0106 0.0060 'International Tables Vol C Tables 4.2.6.8 and 6.1.1.4'
Zn Zn 0.2839 1.4301 'International Tables Vol C Tables 4.2.6.8 and 6.1.1.4'

loop_
_geom_angle_atom_site_label_1
_geom_angle_atom_site_label_2
_geom_angle_atom_site_label_3
_geom_angle
_geom_angle_site_symmetry_1
_geom_angle_site_symmetry_3
O19 Zn1 O6 99.9(3) . .
O19 Zn1 O14 99.4(3) . 3_566
O6 Zn1 O14 91.8(4) . 3_566
O19 Zn1 O5 102.2(4) . 3_566
O6 Zn1 O5 157.5(4) . 3_566
O14 Zn1 O5 88.9(4) 3_566 3_566
O19 Zn1 O13 100.4(3) . .
O6 Zn1 O13 87.5(4) . .
O14 Zn1 O13 160.0(3) 3_566 .
O5 Zn1 O13 84.3(4) 3_566 .
O19 Zn1 Zn1 169.2(2) . 3_566
O6 Zn1 Zn1 84.3(2) . 3_566
O14 Zn1 Zn1 90.4(2) 3_566 3_566
O5 Zn1 Zn1 73.2(3) 3_566 3_566
O13 Zn1 Zn1 69.6(2) . 3_566
O20 Zn2 O17 98.4(3) . .
O20 Zn2 O18 103.3(3) . 3_666
O17 Zn2 O18 158.2(3) . 3_666
O20 Zn2 O10 102.8(3) . .
O17 Zn2 O10 87.3(3) . .
O18 Zn2 O10 88.5(3) 3_666 .
O20 Zn2 O9 97.5(3) . 3_666
O17 Zn2 O9 90.1(3) . 3_666
O18 Zn2 O9 86.4(3) 3_666 3_666
O10 Zn2 O9 159.7(3) . 3_666
O20 Zn2 Zn2 172.55(18) . 3_666
O17 Zn2 Zn2 82.6(2) . 3_666
O18 Zn2 Zn2 75.7(2) 3_666 3_666
O10 Zn2 Zn2 84.6(2) . 3_666
O9 Zn2 Zn2 75.07(19) 3_666 3_666
O8 Zn3 O22 111.5(3) 2_645 .
O8 Zn3 O16 104.8(3) 2_645 2_655
O22 Zn3 O16 110.2(3) . 2_655
O8 Zn3 O12 113.9(3) 2_645 .
O22 Zn3 O12 108.9(3) . .
O16 Zn3 O12 107.4(3) 2_655 .
O22 Zn4 O21 117.8(3) . .
O22 Zn4 O11 111.6(3) . .
O21 Zn4 O11 109.6(3) . .
O22 Zn4 O4 112.1(3) . 1_655
O21 Zn4 O4 105.0(4) . 1_655
O11 Zn4 O4 99.1(3) . 1_655
O15 Zn5 O3 112.0(4) 2_655 1_655
O15 Zn5 O1 96.7(4) 2_655 2_645
O3 Zn5 O1 149.1(5) 1_655 2_645
O15 Zn5 O22 95.1(3) 2_655 .
O3 Zn5 O22 91.1(4) 1_655 .
O1 Zn5 O22 97.9(4) 2_645 .
C7 O1 Zn5 101.0(10) . 2_655
C8 O3 Zn5 127.2(10) . 1_455
C8 O4 Zn4 121.9(8) . 1_455
C9 O5 Zn1 135.8(8) . 3_566
C9 O6 Zn1 123.2(9) . .
C16 O8 Zn3 109.0(6) . 2_655
C17 O9 Zn2 131.3(6) . 3_666
C17 O10 Zn2 121.0(6) . .
C18 O11 Zn4 131.0(6) . .
C18 O12 Zn3 126.5(6) . .
C25 O13 Zn1 141.4(8) . .
C25 O14 Zn1 116.4(7) . 3_566
C26 O15 Zn5 144.3(6) . 2_645
C26 O16 Zn3 125.7(6) . 2_645
C27 O17 Zn2 124.7(6) . .
C27 O18 Zn2 134.7(6) . 3_666
C28 O19 Zn1 128.5(7) . .
C35 O20 Zn2 131.3(6) . .
C39 O21 Zn4 134.3(7) . .
Zn4 O22 Zn3 107.3(3) . .
Zn4 O22 Zn5 110.9(3) . .
Zn3 O22 Zn5 114.3(3) . .
C2 C1 C6 121.0(11) . .
C2 C1 C7 120.6(12) . .
C6 C1 C7 118.2(12) . .
C1 C2 C3 120.6(11) . .
C1 C2 H3 119.7 . .
C3 C2 H3 119.7 . .
C4 C3 C8 118.3(11) . .
C4 C3 C2 119.4(10) . .
C8 C3 C2 122.2(11) . .
C3 C4 C5 119.4(12) . .
C3 C4 H6 120.3 . .
C5 C4 H6 120.3 . .
C6 C5 C4 121.9(11) . .
C6 C5 C9 119.7(10) . .
C4 C5 C9 118.4(11) . .
C5 C6 C1 117.5(10) . .
C5 C6 H9 121.2 . .
C1 C6 H9 121.2 . .
O2 C7 O1 121.9(14) . .
O2 C7 C1 119.6(13) . .
O1 C7 C1 118.3(14) . .
O3 C8 O4 120.1(11) . .
O3 C8 C3 122.2(12) . .
O4 C8 C3 117.6(11) . .
O5 C9 O6 123.5(12) . .
O5 C9 C5 117.4(10) . .
O6 C9 C5 118.6(12) . .
C11 C10 C15 120.1(9) . .
C11 C10 C16 121.0(9) . .
C15 C10 C16 118.9(8) . .
C10 C11 C12 120.3(9) . .
C10 C11 H12 119.9 . .
C12 C11 H12 119.9 . .
C13 C12 C11 119.2(8) . .
C13 C12 C17 120.6(9) . .
C11 C12 C17 120.2(8) . .
C12 C13 C14 122.3(8) . .
C12 C13 H15 118.9 . .
C14 C13 H15 118.9 . .
C15 C14 C13 118.8(8) . .
C15 C14 C18 121.6(8) . .
C13 C14 C18 119.6(8) . .
C14 C15 C10 119.3(8) . .
C14 C15 H18 120.4 . .
C10 C15 H18 120.4 . .
O7 C16 O8 125.2(9) . .
O7 C16 C10 117.8(9) . .
O8 C16 C10 117.0(8) . .
O10 C17 O9 127.2(8) . .
O10 C17 C12 116.5(8) . .
O9 C17 C12 116.2(9) . .
O11 C18 O12 125.5(8) . .
O11 C18 C14 116.7(8) . .
O12 C18 C14 117.6(8) . .
C24 C19 C20 119.5(9) . .
C24 C19 C25 120.2(9) . .
C20 C19 C25 120.4(10) . .
C21 C20 C19 117.5(9) . .
C21 C20 H21 121.2 . .
C19 C20 H21 121.2 . .
C20 C21 C22 124.2(8) . .
C20 C21 C26 118.5(8) . .
C22 C21 C26 116.6(7) . .
C23 C22 C21 114.8(8) . .
C23 C22 H24 122.6 . .
C21 C22 H24 122.6 . .
C24 C23 C22 121.1(9) . .
C24 C23 C27 119.5(8) . .
C22 C23 C27 119.3(8) . .
C19 C24 C23 121.9(9) . .
C19 C24 H27 119.0 . .
C23 C24 H27 119.0 . .
O13 C25 O14 122.1(9) . .
O13 C25 C19 115.3(11) . .
O14 C25 C19 122.6(10) . .
O15 C26 O16 125.1(8) . .
O15 C26 C21 115.6(8) . .
O16 C26 C21 119.2(8) . .
O18 C27 O17 122.0(9) . .
O18 C27 C23 119.1(8) . .
O17 C27 C23 118.8(8) . .
O19 C28 N1 123.0(11) . .
O19 C28 C29 128.2(9) . .
N1 C28 C29 108.6(10) . .
C28 C29 C30 105.8(10) . .
C28 C29 H29A 110.6 . .
C30 C29 H29A 110.6 . .
C28 C29 H29B 110.6 . .
C30 C29 H29B 110.6 . .
H29A C29 H29B 108.7 . .
C29 C30 C31 105.7(11) . .
C29 C30 H30A 110.6 . .
C31 C30 H30A 110.6 . .
C29 C30 H30B 110.6 . .
C31 C30 H30B 110.6 . .
H30A C30 H30B 108.7 . .
N1 C31 C30 99.6(11) . .
N1 C31 H31A 111.9 . .
C30 C31 H31A 111.9 . .
N1 C31 H31B 111.9 . .
C30 C31 H31B 111.9 . .
H31A C31 H31B 109.6 . .
C33 C32 N2 110.8(12) . .
C33 C32 H32A 109.5 . .
N2 C32 H32A 109.5 . .
C33 C32 H32B 109.5 . .
N2 C32 H32B 109.5 . .
H32A C32 H32B 108.1 . .
C32 C33 C34 105.4(13) . .
C32 C33 H33A 110.7 . .
C34 C33 H33A 110.7 . .
C32 C33 H33B 110.7 . .
C34 C33 H33B 110.7 . .
H33A C33 H33B 108.8 . .
C35 C34 C33 103.1(11) . .
C35 C34 H34A 111.1 . .
C33 C34 H34A 111.1 . .
C35 C34 H34B 111.1 . .
C33 C34 H34B 111.1 . .
H34A C34 H34B 109.1 . .
O20 C35 N2 124.2(9) . .
O20 C35 C34 126.6(9) . .
N2 C35 C34 109.2(9) . .
C37 C36 N3 101.8(12) . .
C37 C36 H36A 111.4 . .
N3 C36 H36A 111.4 . .
C37 C36 H36B 111.4 . .
N3 C36 H36B 111.4 . .
H36A C36 H36B 109.3 . .
C36 C37 C38 107.2(13) . .
C36 C37 H37A 110.3 . .
C38 C37 H37A 110.3 . .
C36 C37 H37B 110.3 . .
C38 C37 H37B 110.3 . .
H37A C37 H37B 108.5 . .
C39 C38 C37 105.5(12) . .
C39 C38 H38A 110.6 . .
C37 C38 H38A 110.6 . .
C39 C38 H38B 110.6 . .
C37 C38 H38B 110.6 . .
H38A C38 H38B 108.8 . .
O21 C39 N3 123.3(11) . .
O21 C39 C38 124.6(11) . .
N3 C39 C38 112.0(11) . .
C28 N1 C31 115.9(11) . .
C28 N1 H1 122.1 . .
C31 N1 H1 122.1 . .
C35 N2 C32 110.5(10) . .
C35 N2 H2 124.7 . .
C32 N2 H2 124.7 . .
C39 N3 C36 110.5(11) . .
C39 N3 H3A 124.8 . .
C36 N3 H3A 124.8 . .

loop_
_geom_bond_atom_site_label_1
_geom_bond_atom_site_label_2
_geom_bond_distance
_geom_bond_site_symmetry_2
Zn1 O19 1.987(7) .
Zn1 O6 2.011(9) .
Zn1 O14 2.035(8) 3_566
Zn1 O5 2.067(11) 3_566
Zn1 O13 2.091(7) .
Zn1 Zn1 2.994(3) 3_566
Zn2 O20 2.014(6) .
Zn2 O17 2.016(6) .
Zn2 O18 2.021(7) 3_666
Zn2 O10 2.045(7) .
Zn2 O9 2.071(6) 3_666
Zn2 Zn2 3.005(2) 3_666
Zn3 O8 1.959(6) 2_645
Zn3 O22 1.984(7) .
Zn3 O16 1.987(6) 2_655
Zn3 O12 1.998(6) .
Zn4 O22 1.941(6) .
Zn4 O21 1.941(8) .
Zn4 O11 1.961(7) .
Zn4 O4 1.991(8) 1_655
Zn5 O15 2.020(7) 2_655
Zn5 O3 2.053(12) 1_655
Zn5 O1 2.062(11) 2_645
Zn5 O22 2.097(7) .
O1 C7 1.268(17) .
O1 Zn5 2.062(11) 2_655
O2 C7 1.219(18) .
O3 C8 1.264(16) .
O3 Zn5 2.053(12) 1_455
O4 C8 1.287(14) .
O4 Zn4 1.991(8) 1_455
O5 C9 1.240(15) .
O5 Zn1 2.067(11) 3_566
O6 C9 1.254(14) .
O7 C16 1.244(12) .
O8 C16 1.246(12) .
O8 Zn3 1.959(6) 2_655
O9 C17 1.296(11) .
O9 Zn2 2.071(6) 3_666
O10 C17 1.250(12) .
O11 C18 1.263(11) .
O12 C18 1.271(11) .
O13 C25 1.297(13) .
O14 C25 1.311(15) .
O14 Zn1 2.035(8) 3_566
O15 C26 1.223(11) .
O15 Zn5 2.020(7) 2_645
O16 C26 1.267(11) .
O16 Zn3 1.987(6) 2_645
O17 C27 1.310(12) .
O18 C27 1.262(11) .
O18 Zn2 2.021(7) 3_666
O19 C28 1.262(12) .
O20 C35 1.270(12) .
O21 C39 1.267(12) .
C1 C2 1.421(16) .
C1 C6 1.429(19) .
C1 C7 1.461(19) .
C2 C3 1.427(16) .
C2 H3 0.9500 .
C3 C4 1.392(18) .
C3 C8 1.412(16) .
C4 C5 1.463(15) .
C4 H6 0.9500 .
C5 C6 1.403(17) .
C5 C9 1.501(18) .
C6 H9 0.9500 .
C10 C11 1.368(13) .
C10 C15 1.439(14) .
C10 C16 1.533(13) .
C11 C12 1.434(14) .
C11 H12 0.9500 .
C12 C13 1.346(13) .
C12 C17 1.518(11) .
C13 C14 1.424(11) .
C13 H15 0.9500 .
C14 C15 1.390(13) .
C14 C18 1.482(12) .
C15 H18 0.9500 .
C19 C24 1.366(14) .
C19 C20 1.473(12) .
C19 C25 1.476(15) .
C20 C21 1.330(13) .
C20 H21 0.9500 .
C21 C22 1.467(12) .
C21 C26 1.530(11) .
C22 C23 1.426(11) .
C22 H24 0.9500 .
C23 C24 1.390(14) .
C23 C27 1.467(14) .
C24 H27 0.9500 .
C28 N1 1.342(13) .
C28 C29 1.472(16) .
C29 C30 1.541(17) .
C29 H29A 0.9900 .
C29 H29B 0.9900 .
C30 C31 1.57(2) .
C30 H30A 0.9900 .
C30 H30B 0.9900 .
C31 N1 1.523(16) .
C31 H31A 0.9900 .
C31 H31B 0.9900 .
C32 C33 1.38(2) .
C32 N2 1.459(16) .
C32 H32A 0.9900 .
C32 H32B 0.9900 .
C33 C34 1.589(19) .
C33 H33A 0.9900 .
C33 H33B 0.9900 .
C34 C35 1.512(15) .
C34 H34A 0.9900 .
C34 H34B 0.9900 .
C35 N2 1.361(13) .
C36 C37 1.44(2) .
C36 N3 1.548(19) .
C36 H36A 0.9900 .
C36 H36B 0.9900 .
C37 C38 1.561(19) .
C37 H37A 0.9900 .
C37 H37B 0.9900 .
C38 C39 1.367(16) .
C38 H38A 0.9900 .
C38 H38B 0.9900 .
C39 N3 1.356(15) .
N1 H1 0.8800 .
N2 H2 0.8800 .
N3 H3A 0.8800 .

loop_
_platon_squeeze_void_nr
_platon_squeeze_void_average_x
_platon_squeeze_void_average_y
_platon_squeeze_void_average_z
_platon_squeeze_void_volume
_platon_squeeze_void_count_electrons
1 0.761 0.107 0.160 3193.2 1972.0
